data_2220682
loop_
_publ_author_name
'Zhu, Wen-Zhong'
'Lin, Qiu-Yue'

_publ_section_title
;
 8-Phenyl-10-oxa-8-azatricyclo[4.3.0.1^2,5^]decane-7,9-dione
;
_journal_coeditor_code AT2701
_journal_issue 2
_journal_name_full 'Acta Crystallographica Section E'
_journal_page_first o287
_journal_paper_doi 10.1107/S1600536809000282
_journal_volume 65
_journal_year 2009
_chemical_formula_iupac 'C14 H13 N O3'
_chemical_formula_moiety 'C14 H13 N O3'
_chemical_formula_sum 'C14 H13 N O3'
_chemical_formula_weight 243.25
_chemical_name_systematic
;
8-Phenyl-10-oxa-8-azatricyclo[4.3.0.1^2,5^]decane-7,9-dione
;
_space_group_IT_number 14
_symmetry_cell_setting monoclinic
_symmetry_space_group_name_Hall '-P 2ybc'
_symmetry_space_group_name_H-M 'P 1 21/c 1'
_atom_sites_solution_hydrogens geom
_atom_sites_solution_primary direct
_atom_sites_solution_secondary difmap
_audit_creation_method SHELXL-97
_cell_angle_alpha 90.00
_cell_angle_beta 93.468(3)
_cell_angle_gamma 90.00
_cell_formula_units_Z 4
_cell_length_a 9.5914(4)
_cell_length_b 8.4345(3)
_cell_length_c 14.4101(6)
_cell_measurement_reflns_used 3324
_cell_measurement_temperature 296(2)
_cell_measurement_theta_max 27.65
_cell_measurement_theta_min 2.13
_cell_volume 1163.62(8)
_computing_cell_refinement 'SAINT (Bruker, 2004)'
_computing_data_collection 'APEX2 (Bruker, 2004)'
_computing_data_reduction 'SAINT (Bruker, 2004)'
_computing_molecular_graphics 'SHELXTL (Sheldrick, 2008)'
_computing_publication_material 'SHELXL97 (Sheldrick, 2008)'
_computing_structure_refinement 'SHELXL97 (Sheldrick, 2008)'
_computing_structure_solution 'SHELXS97 (Sheldrick, 2008)'
_diffrn_ambient_temperature 296(2)
_diffrn_measured_fraction_theta_full 0.995
_diffrn_measured_fraction_theta_max 0.995
_diffrn_measurement_device_type 'Bruker SMART CCD area-detector'
_diffrn_measurement_method '\f and \w'
_diffrn_radiation_monochromator graphite
_diffrn_radiation_source 'fine-focus sealed tube'
_diffrn_radiation_type MoK\a
_diffrn_radiation_wavelength 0.71073
_diffrn_reflns_av_R_equivalents 0.0410
_diffrn_reflns_av_sigmaI/netI 0.0253
_diffrn_reflns_limit_h_max 12
_diffrn_reflns_limit_h_min -12
_diffrn_reflns_limit_k_max 10
_diffrn_reflns_limit_k_min -11
_diffrn_reflns_limit_l_max 18
_diffrn_reflns_limit_l_min -18
_diffrn_reflns_number 18085
_diffrn_reflns_theta_full 27.65
_diffrn_reflns_theta_max 27.65
_diffrn_reflns_theta_min 2.13
_diffrn_standards_decay_% 0
_exptl_absorpt_coefficient_mu 0.098
_exptl_absorpt_correction_T_max 0.996
_exptl_absorpt_correction_T_min 0.971
_exptl_absorpt_correction_type multi-scan
_exptl_absorpt_process_details '(SADABS; Sheldrick, 1996)'
_exptl_crystal_colour colourless
_exptl_crystal_density_diffrn 1.389
_exptl_crystal_density_meas 1.389
_exptl_crystal_density_method 'not measured'
_exptl_crystal_description sheet
_exptl_crystal_F_000 512
_exptl_crystal_size_max 0.319
_exptl_crystal_size_mid 0.246
_exptl_crystal_size_min 0.040
_refine_diff_density_max 0.160
_refine_diff_density_min -0.170
_refine_ls_extinction_method none
_refine_ls_goodness_of_fit_ref 0.610
_refine_ls_hydrogen_treatment constr
_refine_ls_matrix_type full
_refine_ls_number_parameters 163
_refine_ls_number_reflns 2699
_refine_ls_number_restraints 0
_refine_ls_restrained_S_all 0.610
_refine_ls_R_factor_all 0.0622
_refine_ls_R_factor_gt 0.0407
_refine_ls_shift/su_max 0.000
_refine_ls_shift/su_mean 0.000
_refine_ls_structure_factor_coef Fsqd
_refine_ls_weighting_details 'calc w=1/[\s^2^(Fo^2^)+(0.1908P)^2^+0.6671P] where P=(Fo^2^+2Fc^2^)/3'
_refine_ls_weighting_scheme calc
_refine_ls_wR_factor_gt 0.1376
_refine_ls_wR_factor_ref 0.1772
_reflns_number_gt 1898
_reflns_number_total 2699
_reflns_threshold_expression I>2\s(I)
_cod_data_source_file at2701.cif
_cod_data_source_block I
_cod_original_sg_symbol_H-M 'P 21/c'
_cod_database_code 2220682
_cod_database_fobs_code 2220682

loop_
_symmetry_equiv_pos_as_xyz
'x, y, z'
'-x, y+1/2, -z+1/2'
'-x, -y, -z'
'x, -y-1/2, z-1/2'

loop_
_atom_site_type_symbol
_atom_site_label
_atom_site_fract_x
_atom_site_fract_y
_atom_site_fract_z
_atom_site_U_iso_or_equiv
_atom_site_adp_type
_atom_site_calc_flag
_atom_site_refinement_flags
_atom_site_occupancy
_atom_site_disorder_assembly
_atom_site_disorder_group
N N1 0.10268(15) 0.22038(16) 0.69370(9) 0.0418(4) Uani d . 1 . .
O O1 -0.04620(15) 0.1156(2) 0.79702(10) 0.0655(4) Uani d . 1 . .
O O2 0.19084(14) 0.33610(17) 0.56481(9) 0.0579(4) Uani d . 1 . .
O O3 -0.13027(14) 0.06451(14) 0.54810(10) 0.0526(4) Uani d . 1 . .
C C1 0.32246(19) 0.0814(2) 0.68510(13) 0.0513(4) Uani d . 1 . .
H H1A 0.3026 0.0665 0.6217 0.062 Uiso calc R 1 . .
C C2 0.4439(2) 0.0209(3) 0.72752(17) 0.0620(5) Uani d . 1 . .
H H2A 0.5055 -0.0358 0.6927 0.074 Uiso calc R 1 . .
C C3 0.4743(2) 0.0442(3) 0.82150(17) 0.0646(6) Uani d . 1 . .
H H3A 0.5562 0.0034 0.8499 0.078 Uiso calc R 1 . .
C C4 0.3832(2) 0.1278(2) 0.87295(15) 0.0599(5) Uani d . 1 . .
H H4A 0.4042 0.1435 0.9361 0.072 Uiso calc R 1 . .
C C5 0.2603(2) 0.1891(2) 0.83178(13) 0.0493(4) Uani d . 1 . .
H H5A 0.1989 0.2457 0.8668 0.059 Uiso calc R 1 . .
C C6 0.23040(18) 0.16445(19) 0.73715(12) 0.0421(4) Uani d . 1 . .
C C7 0.09220(19) 0.29901(19) 0.60787(11) 0.0432(4) Uani d . 1 . .
C C8 -0.05956(18) 0.32348(19) 0.57997(11) 0.0432(4) Uani d . 1 . .
H H8A -0.0820 0.4349 0.5668 0.052 Uiso calc R 1 . .
C C9 -0.1114(2) 0.2122(2) 0.50018(13) 0.0502(4) Uani d . 1 . .
H H9A -0.0485 0.2054 0.4492 0.060 Uiso calc R 1 . .
C C10 -0.2605(2) 0.2614(3) 0.46982(14) 0.0592(5) Uani d . 1 . .
H H10A -0.2906 0.2148 0.4104 0.071 Uiso calc R 1 . .
H H10B -0.2696 0.3758 0.4659 0.071 Uiso calc R 1 . .
C C11 -0.3429(2) 0.1933(2) 0.54908(16) 0.0585(5) Uani d . 1 . .
H H11A -0.3931 0.2756 0.5802 0.070 Uiso calc R 1 . .
H H11B -0.4082 0.1120 0.5267 0.070 Uiso calc R 1 . .
C C12 -0.22552(19) 0.1238(2) 0.61262(14) 0.0488(4) Uani d . 1 . .
H H12A -0.2570 0.0432 0.6556 0.059 Uiso calc R 1 . .
C C13 -0.13944(18) 0.25713(19) 0.66061(11) 0.0430(4) Uani d . 1 . .
H H13A -0.1973 0.3369 0.6894 0.052 Uiso calc R 1 . .
C C14 -0.02839(18) 0.1892(2) 0.72702(12) 0.0449(4) Uani d . 1 . .

loop_
_atom_site_aniso_label
_atom_site_aniso_U_11
_atom_site_aniso_U_22
_atom_site_aniso_U_33
_atom_site_aniso_U_12
_atom_site_aniso_U_13
_atom_site_aniso_U_23
N1 0.0422(8) 0.0437(7) 0.0400(7) 0.0010(6) 0.0060(6) 0.0082(6)
O1 0.0549(8) 0.0882(11) 0.0546(8) 0.0025(7) 0.0131(6) 0.0281(7)
O2 0.0542(8) 0.0651(8) 0.0555(8) -0.0097(6) 0.0127(6) 0.0158(6)
O3 0.0538(7) 0.0369(6) 0.0678(8) 0.0025(5) 0.0099(6) -0.0059(5)
C1 0.0465(10) 0.0543(10) 0.0534(10) -0.0008(8) 0.0072(8) -0.0011(8)
C2 0.0440(10) 0.0628(12) 0.0799(14) 0.0028(9) 0.0097(9) 0.0026(10)
C3 0.0417(10) 0.0654(13) 0.0851(15) -0.0065(9) -0.0098(10) 0.0115(11)
C4 0.0588(12) 0.0611(12) 0.0580(11) -0.0136(9) -0.0121(9) 0.0061(9)
C5 0.0533(10) 0.0465(9) 0.0481(9) -0.0053(8) 0.0025(8) 0.0012(7)
C6 0.0414(8) 0.0397(8) 0.0456(9) -0.0038(6) 0.0042(7) 0.0050(7)
C7 0.0486(9) 0.0398(8) 0.0415(8) -0.0053(7) 0.0059(7) 0.0044(6)
C8 0.0490(9) 0.0359(8) 0.0444(9) -0.0014(7) 0.0015(7) 0.0053(6)
C9 0.0568(11) 0.0490(9) 0.0450(9) -0.0032(8) 0.0053(8) -0.0019(7)
C10 0.0640(13) 0.0534(10) 0.0579(11) -0.0032(9) -0.0139(9) -0.0036(9)
C11 0.0462(10) 0.0540(11) 0.0741(13) 0.0006(8) -0.0060(9) -0.0081(9)
C12 0.0434(9) 0.0398(8) 0.0639(11) -0.0005(7) 0.0090(8) 0.0043(8)
C13 0.0441(9) 0.0396(8) 0.0459(9) 0.0050(7) 0.0082(7) 0.0018(7)
C14 0.0434(9) 0.0472(9) 0.0450(9) 0.0024(7) 0.0100(7) 0.0044(7)

loop_
_atom_type_symbol
_atom_type_description
_atom_type_scat_dispersion_real
_atom_type_scat_dispersion_imag
_atom_type_scat_source
C C 0.0033 0.0016 'International Tables Vol C Tables 4.2.6.8 and 6.1.1.4'
H H 0.0000 0.0000 'International Tables Vol C Tables 4.2.6.8 and 6.1.1.4'
N N 0.0061 0.0033 'International Tables Vol C Tables 4.2.6.8 and 6.1.1.4'
O O 0.0106 0.0060 'International Tables Vol C Tables 4.2.6.8 and 6.1.1.4'

loop_
_geom_angle_atom_site_label_1
_geom_angle_atom_site_label_2
_geom_angle_atom_site_label_3
_geom_angle_site_symmetry_1
_geom_angle_site_symmetry_3
_geom_angle
_geom_angle_publ_flag
C14 N1 C7 . . 111.99(14) ?
C14 N1 C6 . . 123.71(14) ?
C7 N1 C6 . . 124.01(14) ?
C12 O3 C9 . . 96.47(12) ?
C2 C1 C6 . . 119.77(18) ?
C2 C1 H1A . . 120.1 ?
C6 C1 H1A . . 120.1 ?
C1 C2 C3 . . 120.2(2) ?
C1 C2 H2A . . 119.9 ?
C3 C2 H2A . . 119.9 ?
C4 C3 C2 . . 119.91(19) ?
C4 C3 H3A . . 120.0 ?
C2 C3 H3A . . 120.0 ?
C3 C4 C5 . . 120.8(2) ?
C3 C4 H4A . . 119.6 ?
C5 C4 H4A . . 119.6 ?
C4 C5 C6 . . 118.85(18) ?
C4 C5 H5A . . 120.6 ?
C6 C5 H5A . . 120.6 ?
C1 C6 C5 . . 120.45(17) ?
C1 C6 N1 . . 119.36(16) ?
C5 C6 N1 . . 120.16(16) ?
O2 C7 N1 . . 124.14(17) ?
O2 C7 C8 . . 127.30(15) ?
N1 C7 C8 . . 108.55(14) ?
C7 C8 C13 . . 105.51(13) ?
C7 C8 C9 . . 112.30(14) ?
C13 C8 C9 . . 100.91(14) ?
C7 C8 H8A . . 112.5 ?
C13 C8 H8A . . 112.5 ?
C9 C8 H8A . . 112.5 ?
O3 C9 C10 . . 103.26(15) ?
O3 C9 C8 . . 102.29(14) ?
C10 C9 C8 . . 107.58(15) ?
O3 C9 H9A . . 114.2 ?
C10 C9 H9A . . 114.2 ?
C8 C9 H9A . . 114.2 ?
C9 C10 C11 . . 101.54(15) ?
C9 C10 H10A . . 111.5 ?
C11 C10 H10A . . 111.5 ?
C9 C10 H10B . . 111.5 ?
C11 C10 H10B . . 111.5 ?
H10A C10 H10B . . 109.3 ?
C12 C11 C10 . . 101.26(16) ?
C12 C11 H11A . . 111.5 ?
C10 C11 H11A . . 111.5 ?
C12 C11 H11B . . 111.5 ?
C10 C11 H11B . . 111.5 ?
H11A C11 H11B . . 109.3 ?
O3 C12 C11 . . 102.78(16) ?
O3 C12 C13 . . 101.63(13) ?
C11 C12 C13 . . 110.30(14) ?
O3 C12 H12A . . 113.7 ?
C11 C12 H12A . . 113.7 ?
C13 C12 H12A . . 113.7 ?
C14 C13 C12 . . 110.43(14) ?
C14 C13 C8 . . 104.73(14) ?
C12 C13 C8 . . 101.86(13) ?
C14 C13 H13A . . 113.0 ?
C12 C13 H13A . . 113.0 ?
C8 C13 H13A . . 113.0 ?
O1 C14 N1 . . 124.09(17) ?
O1 C14 C13 . . 126.79(16) ?
N1 C14 C13 . . 109.10(14) ?

loop_
_geom_bond_atom_site_label_1
_geom_bond_atom_site_label_2
_geom_bond_site_symmetry_2
_geom_bond_distance
_geom_bond_publ_flag
N1 C14 . 1.398(2) ?
N1 C7 . 1.402(2) ?
N1 C6 . 1.422(2) ?
O1 C14 . 1.205(2) ?
O2 C7 . 1.204(2) ?
O3 C12 . 1.433(2) ?
O3 C9 . 1.441(2) ?
C1 C2 . 1.380(3) ?
C1 C6 . 1.383(2) ?
C1 H1A . 0.9300 ?
C2 C3 . 1.382(3) ?
C2 H2A . 0.9300 ?
C3 C4 . 1.374(3) ?
C3 H3A . 0.9300 ?
C4 C5 . 1.387(3) ?
C4 H4A . 0.9300 ?
C5 C6 . 1.392(3) ?
C5 H5A . 0.9300 ?
C7 C8 . 1.501(2) ?
C8 C13 . 1.536(2) ?
C8 C9 . 1.543(2) ?
C8 H8A . 0.9800 ?
C9 C10 . 1.528(3) ?
C9 H9A . 0.9800 ?
C10 C11 . 1.539(3) ?
C10 H10A . 0.9700 ?
C10 H10B . 0.9700 ?
C11 C12 . 1.525(3) ?
C11 H11A . 0.9700 ?
C11 H11B . 0.9700 ?
C12 C13 . 1.535(2) ?
C12 H12A . 0.9800 ?
C13 C14 . 1.502(2) ?
C13 H13A . 0.9800 ?

loop_
_geom_hbond_atom_site_label_D
_geom_hbond_atom_site_label_H
_geom_hbond_atom_site_label_A
_geom_hbond_site_symmetry_A
_geom_hbond_distance_DH
_geom_hbond_distance_HA
_geom_hbond_distance_DA
_geom_hbond_angle_DHA
_geom_hbond_publ_flag
C10 H10B O2 3_566 0.97 2.59 3.502(3) 156 yes

loop_
_geom_torsion_atom_site_label_1
_geom_torsion_atom_site_label_2
_geom_torsion_atom_site_label_3
_geom_torsion_atom_site_label_4
_geom_torsion_site_symmetry_1
_geom_torsion_site_symmetry_2
_geom_torsion_site_symmetry_3
_geom_torsion_site_symmetry_4
_geom_torsion
_geom_torsion_publ_flag
C6 C1 C2 C3 . . . . -0.6(3) ?
C1 C2 C3 C4 . . . . 0.1(3) ?
C2 C3 C4 C5 . . . . 0.2(3) ?
C3 C4 C5 C6 . . . . 0.0(3) ?
C2 C1 C6 C5 . . . . 0.8(3) ?
C2 C1 C6 N1 . . . . -177.25(17) ?
C4 C5 C6 C1 . . . . -0.6(3) ?
C4 C5 C6 N1 . . . . 177.52(16) ?
C14 N1 C6 C1 . . . . 126.96(18) ?
C7 N1 C6 C1 . . . . -46.3(2) ?
C14 N1 C6 C5 . . . . -51.1(2) ?
C7 N1 C6 C5 . . . . 135.62(17) ?
C14 N1 C7 O2 . . . . -178.77(17) ?
C6 N1 C7 O2 . . . . -4.8(3) ?
C14 N1 C7 C8 . . . . -0.10(19) ?
C6 N1 C7 C8 . . . . 173.85(14) ?
O2 C7 C8 C13 . . . . -179.03(18) ?
N1 C7 C8 C13 . . . . 2.35(18) ?
O2 C7 C8 C9 . . . . 71.9(2) ?
N1 C7 C8 C9 . . . . -106.67(16) ?
C12 O3 C9 C10 . . . . -54.79(16) ?
C12 O3 C9 C8 . . . . 56.86(16) ?
C7 C8 C9 O3 . . . . 78.51(17) ?
C13 C8 C9 O3 . . . . -33.41(16) ?
C7 C8 C9 C10 . . . . -173.12(14) ?
C13 C8 C9 C10 . . . . 74.97(17) ?
O3 C9 C10 C11 . . . . 31.94(17) ?
C8 C9 C10 C11 . . . . -75.77(17) ?
C9 C10 C11 C12 . . . . 2.39(18) ?
C9 O3 C12 C11 . . . . 56.48(16) ?
C9 O3 C12 C13 . . . . -57.71(15) ?
C10 C11 C12 O3 . . . . -36.30(17) ?
C10 C11 C12 C13 . . . . 71.41(18) ?
O3 C12 C13 C14 . . . . -74.48(16) ?
C11 C12 C13 C14 . . . . 177.05(15) ?
O3 C12 C13 C8 . . . . 36.33(16) ?
C11 C12 C13 C8 . . . . -72.14(17) ?
C7 C8 C13 C14 . . . . -3.54(17) ?
C9 C8 C13 C14 . . . . 113.50(15) ?
C7 C8 C13 C12 . . . . -118.62(14) ?
C9 C8 C13 C12 . . . . -1.58(16) ?
C7 N1 C14 O1 . . . . 176.01(17) ?
C6 N1 C14 O1 . . . . 2.0(3) ?
C7 N1 C14 C13 . . . . -2.3(2) ?
C6 N1 C14 C13 . . . . -176.26(14) ?
C12 C13 C14 O1 . . . . -65.7(2) ?
C8 C13 C14 O1 . . . . -174.64(18) ?
C12 C13 C14 N1 . . . . 112.55(16) ?
C8 C13 C14 N1 . . . . 3.61(18) ?

loop_
_cod_related_entry_id
_cod_related_entry_database
_cod_related_entry_code
1 ChemSpider 78036
